data_1507411
loop_
_publ_author_name
'Tumcharern, Gamolwan'
'Tuntulani, Thawatchai'
'Coles, Simon J.'
'Hursthouse, Michael B.'
'Kilburn, Jeremy D.'

_publ_section_title
;
 A novel ditopic receptor and reversal of anion binding selectivity in the
 presence and absence of bound cation.
;
_journal_issue 26
_journal_name_full 'Organic letters'
_journal_page_first 4971
_journal_page_last 4974
_journal_paper_doi 10.1021/ol035894h
_journal_volume 5
_journal_year 2003
_chemical_formula_sum 'C72 H104 N6 O10 S2'
_chemical_formula_weight 1277.73
_chemical_name_systematic ?
_space_group_IT_number 33
_symmetry_cell_setting orthorhombic
_symmetry_space_group_name_Hall 'P 2c -2n'
_symmetry_space_group_name_H-M 'P n a 21'
_atom_sites_solution_hydrogens geom
_atom_sites_solution_primary direct
_atom_sites_solution_secondary difmap
_audit_creation_method SHELXL-97
_cell_angle_alpha 90.00
_cell_angle_beta 90.00
_cell_angle_gamma 90.00
_cell_formula_units_Z 4
_cell_length_a 23.8484(9)
_cell_length_b 20.3212(6)
_cell_length_c 15.0907(4)
_cell_measurement_reflns_used 17736
_cell_measurement_temperature 120(2)
_cell_measurement_theta_max 24.41
_cell_measurement_theta_min 2.91
_cell_volume 7313.4(4)
_computing_cell_refinement 'DENZO & COLLECT'
_computing_data_collection 'DENZO (Otwinowski & Minor, 1997) & COLLECT (Hooft, 1998)'
_computing_data_reduction 'DENZO & COLLECT'
_computing_molecular_graphics 'PLATON (Spek, 1990)'
_computing_structure_refinement 'SHELXL-97 (Sheldrick, 1997)'
_computing_structure_solution 'SHELXS-97 (Sheldrick, 1997)'
_diffrn_ambient_temperature 120(2)
_diffrn_detector_area_resol_mean 9.091
_diffrn_measured_fraction_theta_full 0.991
_diffrn_measured_fraction_theta_max 0.991
_diffrn_measurement_device_type 'Bruker-Nonius KappaCCD'
_diffrn_measurement_method '\f & \w scans'
_diffrn_radiation_monochromator graphite
_diffrn_radiation_source 'Bruker-Nonius FR591 rotating anode'
_diffrn_radiation_type MoK\a
_diffrn_radiation_wavelength 0.71073
_diffrn_reflns_av_R_equivalents 0.0646
_diffrn_reflns_av_sigmaI/netI 0.0830
_diffrn_reflns_limit_h_max 27
_diffrn_reflns_limit_h_min -27
_diffrn_reflns_limit_k_max 21
_diffrn_reflns_limit_k_min -23
_diffrn_reflns_limit_l_max 16
_diffrn_reflns_limit_l_min -17
_diffrn_reflns_number 25269
_diffrn_reflns_theta_full 24.40
_diffrn_reflns_theta_max 24.40
_diffrn_reflns_theta_min 2.96
_diffrn_standards_decay_% negligible
_exptl_absorpt_coefficient_mu 0.131
_exptl_absorpt_correction_T_max 0.9922
_exptl_absorpt_correction_T_min 0.9667
_exptl_absorpt_correction_type multi-scan
_exptl_absorpt_process_details 'SORTAV (Blessing, 1997)'
_exptl_crystal_colour colourless
_exptl_crystal_density_diffrn 1.160
_exptl_crystal_density_method 'not measured'
_exptl_crystal_description rod
_exptl_crystal_F_000 2760
_exptl_crystal_size_max 0.26
_exptl_crystal_size_mid 0.08
_exptl_crystal_size_min 0.06
_refine_diff_density_max 0.358
_refine_diff_density_min -0.227
_refine_diff_density_rms 0.045
_refine_ls_abs_structure_details 'Flack H D (1983), Acta Cryst. A39, 876-881'
_refine_ls_abs_structure_Flack 0.75(9)
_refine_ls_extinction_coef 0.0017(3)
_refine_ls_extinction_expression Fc^*^=kFc[1+0.001xFc^2^\l^3^/sin(2\q)]^-1/4^
_refine_ls_extinction_method SHELXL
_refine_ls_goodness_of_fit_ref 1.010
_refine_ls_hydrogen_treatment mixed
_refine_ls_matrix_type full
_refine_ls_number_parameters 851
_refine_ls_number_reflns 11335
_refine_ls_number_restraints 1
_refine_ls_restrained_S_all 1.010
_refine_ls_R_factor_all 0.0864
_refine_ls_R_factor_gt 0.0530
_refine_ls_shift/su_max 0.063
_refine_ls_shift/su_mean 0.003
_refine_ls_structure_factor_coef Fsqd
_refine_ls_weighting_details 'calc w=1/[\s^2^(Fo^2^)+(0.0711P)^2^+0.1388P] where P=(Fo^2^+2Fc^2^)/3'
_refine_ls_weighting_scheme calc
_refine_ls_wR_factor_gt 0.1214
_refine_ls_wR_factor_ref 0.1389
_reflns_number_gt 8181
_reflns_number_total 11335
_reflns_threshold_expression >2\s(I)
_cod_data_source_file ol035894hsi20030929_030615.cif
_cod_data_source_block 1
_cod_depositor_comments
;
The following automatic conversions were performed:

'_symmetry_cell_setting' value 'Orthorhombic' changed to
'orthorhombic' according to
/home/saulius/struct/CIF-dictionaries/cif_core.dic dictionary named
'cif_core.dic' version 2.4.1 from 2010-06-29.

Automatic conversion script
Id: cif_fix_values 1715 2011-07-08 13:25:40Z adriana 
;
_cod_original_sg_symbol_H-M Pna2(1)
_cod_database_code 1507411

loop_
_symmetry_equiv_pos_as_xyz
'x, y, z'
'-x, -y, z+1/2'
'x+1/2, -y+1/2, z'
'-x+1/2, y+1/2, z+1/2'

loop_
_atom_site_label
_atom_site_type_symbol
_atom_site_fract_x
_atom_site_fract_y
_atom_site_fract_z
_atom_site_U_iso_or_equiv
_atom_site_adp_type
_atom_site_occupancy
_atom_site_symmetry_multiplicity
_atom_site_calc_flag
_atom_site_refinement_flags
_atom_site_disorder_assembly
_atom_site_disorder_group
C71 C 0.9287(2) 0.5117(2) 0.8285(3) 0.0541(12) Uani 1 1 d . . .
H71A H 0.9467 0.5180 0.8863 0.081 Uiso 1 1 calc R . .
H71B H 0.8895 0.5258 0.8319 0.081 Uiso 1 1 calc R . .
H71C H 0.9483 0.5380 0.7838 0.081 Uiso 1 1 calc R . .
C72 C 0.9383(2) 0.4777(2) 0.1810(3) 0.0504(12) Uani 1 1 d . . .
H72A H 0.9774 0.4645 0.1900 0.076 Uiso 1 1 calc R . .
H72B H 0.9283 0.4722 0.1184 0.076 Uiso 1 1 calc R . .
H72C H 0.9138 0.4501 0.2176 0.076 Uiso 1 1 calc R . .
O9 O 0.93105(13) 0.44443(14) 0.80472(18) 0.0441(7) Uani 1 1 d . . .
H9 H 0.9361 0.4411 0.7498 0.066 Uiso 1 1 calc R . .
O10 O 0.93158(14) 0.54411(15) 0.20537(19) 0.0501(8) Uani 1 1 d . . .
H10 H 0.9385 0.5485 0.2596 0.075 Uiso 1 1 calc R . .
C1 C 0.75498(15) 0.39354(18) 0.6290(2) 0.0298(9) Uani 1 1 d . . .
C2 C 0.73380(14) 0.33588(18) 0.5909(2) 0.0292(9) Uani 1 1 d . . .
C3 C 0.69143(15) 0.30281(19) 0.6365(3) 0.0322(9) Uani 1 1 d . . .
H3 H 0.6771 0.2631 0.6123 0.039 Uiso 1 1 calc R . .
C4 C 0.66937(16) 0.32560(19) 0.7159(3) 0.0321(9) Uani 1 1 d . A .
C5 C 0.68983(16) 0.38509(19) 0.7478(2) 0.0347(9) Uani 1 1 d . . .
H5 H 0.6743 0.4025 0.8008 0.042 Uiso 1 1 calc R . .
C6 C 0.73240(16) 0.42048(18) 0.7051(2) 0.0327(9) Uani 1 1 d . . .
C7 C 0.62324(17) 0.2870(2) 0.7656(3) 0.0398(10) Uani 1 1 d . . .
C8 C 0.5940(6) 0.2382(8) 0.7213(7) 0.070(4) Uani 0.50 1 d P A 1
H8A H 0.6203 0.2048 0.6998 0.105 Uiso 0.50 1 calc PR A 1
H8B H 0.5739 0.2575 0.6710 0.105 Uiso 0.50 1 calc PR A 1
H8C H 0.5670 0.2178 0.7619 0.105 Uiso 0.50 1 calc PR A 1
C9 C 0.6529(4) 0.2539(5) 0.8520(7) 0.054(3) Uani 0.50 1 d P A 1
H9A H 0.6268 0.2229 0.8798 0.081 Uiso 0.50 1 calc PR A 1
H9B H 0.6628 0.2884 0.8946 0.081 Uiso 0.50 1 calc PR A 1
H9C H 0.6868 0.2305 0.8337 0.081 Uiso 0.50 1 calc PR A 1
C8' C 0.5752(5) 0.2712(8) 0.6871(9) 0.075(4) Uani 0.50 1 d P A 2
H8'1 H 0.5936 0.2518 0.6352 0.113 Uiso 0.50 1 calc PR A 2
H8'2 H 0.5565 0.3122 0.6699 0.113 Uiso 0.50 1 calc PR A 2
H8'3 H 0.5473 0.2403 0.7104 0.113 Uiso 0.50 1 calc PR A 2
C9' C 0.6455(4) 0.2225(5) 0.7868(8) 0.063(3) Uani 0.50 1 d P A 2
H9'1 H 0.6157 0.1952 0.8123 0.095 Uiso 0.50 1 calc PR A 2
H9'2 H 0.6761 0.2271 0.8298 0.095 Uiso 0.50 1 calc PR A 2
H9'3 H 0.6597 0.2017 0.7327 0.095 Uiso 0.50 1 calc PR A 2
C10 C 0.5887(3) 0.3311(3) 0.8250(4) 0.093(2) Uani 1 1 d . A .
H10A H 0.5763 0.3697 0.7914 0.139 Uiso 1 1 calc R . .
H10B H 0.6115 0.3453 0.8755 0.139 Uiso 1 1 calc R . .
H10C H 0.5559 0.3068 0.8465 0.139 Uiso 1 1 calc R . .
C11 C 0.75177(17) 0.31257(18) 0.5000(3) 0.0339(9) Uani 1 1 d . . .
H11A H 0.7423 0.2655 0.4926 0.041 Uiso 1 1 calc R . .
H11B H 0.7928 0.3176 0.4933 0.041 Uiso 1 1 calc R . .
C12 C 0.72178(15) 0.35312(17) 0.4302(3) 0.0316(9) Uani 1 1 d . . .
C13 C 0.74896(15) 0.39651(18) 0.3724(2) 0.0306(9) Uani 1 1 d . . .
C14 C 0.71840(17) 0.44002(18) 0.3195(2) 0.0311(9) Uani 1 1 d . . .
C15 C 0.65976(17) 0.43516(19) 0.3193(3) 0.0375(10) Uani 1 1 d . . .
H15 H 0.6387 0.4647 0.2836 0.045 Uiso 1 1 calc R . .
C16 C 0.63152(16) 0.3886(2) 0.3695(3) 0.0395(10) Uani 1 1 d . . .
C17 C 0.66341(16) 0.35007(19) 0.4265(3) 0.0374(9) Uani 1 1 d . . .
H17 H 0.6446 0.3203 0.4648 0.045 Uiso 1 1 calc R . .
C18 C 0.56788(17) 0.3773(2) 0.3625(3) 0.0451(10) Uani 1 1 d . . .
C19 C 0.54125(19) 0.3691(2) 0.4537(3) 0.0556(12) Uani 1 1 d . . .
H19A H 0.5487 0.4084 0.4895 0.083 Uiso 1 1 calc R . .
H19B H 0.5573 0.3304 0.4831 0.083 Uiso 1 1 calc R . .
H19C H 0.5007 0.3632 0.4472 0.083 Uiso 1 1 calc R . .
C20 C 0.5581(2) 0.3136(2) 0.3076(3) 0.0576(13) Uani 1 1 d . . .
H20A H 0.5765 0.2764 0.3371 0.086 Uiso 1 1 calc R . .
H20B H 0.5739 0.3192 0.2481 0.086 Uiso 1 1 calc R . .
H20C H 0.5178 0.3050 0.3031 0.086 Uiso 1 1 calc R . .
C21 C 0.53873(18) 0.4343(2) 0.3139(3) 0.0536(12) Uani 1 1 d . . .
H21A H 0.4983 0.4257 0.3109 0.080 Uiso 1 1 calc R . .
H21B H 0.5539 0.4380 0.2538 0.080 Uiso 1 1 calc R . .
H21C H 0.5454 0.4754 0.3461 0.080 Uiso 1 1 calc R . .
C22 C 0.74588(17) 0.49327(18) 0.2639(2) 0.0343(10) Uani 1 1 d . . .
H22A H 0.7340 0.4883 0.2014 0.041 Uiso 1 1 calc R . .
H22B H 0.7871 0.4879 0.2663 0.041 Uiso 1 1 calc R . .
C23 C 0.73037(15) 0.56161(19) 0.2965(2) 0.0299(9) Uani 1 1 d . . .
C24 C 0.68766(16) 0.59664(19) 0.2522(2) 0.0325(9) Uani 1 1 d . . .
H24 H 0.6725 0.5785 0.1993 0.039 Uiso 1 1 calc R . .
C25 C 0.66668(16) 0.65633(19) 0.2820(3) 0.0328(9) Uani 1 1 d . . .
C26 C 0.68849(15) 0.68051(19) 0.3600(3) 0.0330(9) Uani 1 1 d . . .
H26 H 0.6741 0.7208 0.3826 0.040 Uiso 1 1 calc R . .
C27 C 0.73061(15) 0.64864(17) 0.4074(2) 0.0286(9) Uani 1 1 d . . .
C28 C 0.75274(15) 0.59060(17) 0.3731(2) 0.0281(8) Uani 1 1 d . . .
C29 C 0.62087(17) 0.6934(2) 0.2291(3) 0.0379(10) Uani 1 1 d . . .
C30 C 0.5920(3) 0.7437(4) 0.2825(5) 0.143(4) Uani 1 1 d . . .
H30A H 0.5631 0.7651 0.2464 0.214 Uiso 1 1 calc R . .
H30B H 0.6192 0.7766 0.3026 0.214 Uiso 1 1 calc R . .
H30C H 0.5744 0.7228 0.3340 0.214 Uiso 1 1 calc R . .
C31 C 0.6498(3) 0.7263(4) 0.1497(5) 0.128(3) Uani 1 1 d . . .
H31A H 0.6215 0.7399 0.1063 0.192 Uiso 1 1 calc R . .
H31B H 0.6758 0.6951 0.1220 0.192 Uiso 1 1 calc R . .
H31C H 0.6707 0.7650 0.1700 0.192 Uiso 1 1 calc R . .
C32 C 0.5789(3) 0.6468(3) 0.1898(6) 0.115(3) Uani 1 1 d . . .
H32A H 0.5572 0.6261 0.2374 0.173 Uiso 1 1 calc R . .
H32B H 0.5985 0.6127 0.1558 0.173 Uiso 1 1 calc R . .
H32C H 0.5535 0.6710 0.1505 0.173 Uiso 1 1 calc R . .
C33 C 0.74697(15) 0.67096(18) 0.5002(2) 0.0313(9) Uani 1 1 d . . .
H33A H 0.7881 0.6677 0.5079 0.038 Uiso 1 1 calc R . .
H33B H 0.7358 0.7174 0.5093 0.038 Uiso 1 1 calc R . .
C34 C 0.74555(17) 0.49027(18) 0.7372(2) 0.0340(10) Uani 1 1 d . . .
H34A H 0.7323 0.4959 0.7989 0.041 Uiso 1 1 calc R . .
H34B H 0.7866 0.4977 0.7361 0.041 Uiso 1 1 calc R . .
C35 C 0.71751(15) 0.62719(18) 0.5668(2) 0.0288(8) Uani 1 1 d . . .
C36 C 0.65956(16) 0.62103(19) 0.5601(3) 0.0362(9) Uani 1 1 d . . .
H36 H 0.6400 0.6494 0.5208 0.043 Uiso 1 1 calc R . .
C37 C 0.62915(16) 0.5751(2) 0.6084(3) 0.0364(9) Uani 1 1 d . . .
C38 C 0.65854(17) 0.5354(2) 0.6664(3) 0.0387(10) Uani 1 1 d . . .
H38 H 0.6384 0.5040 0.7004 0.046 Uiso 1 1 calc R . .
C39 C 0.71664(17) 0.53949(19) 0.6775(2) 0.0328(9) Uani 1 1 d . . .
C40 C 0.74514(15) 0.58729(18) 0.6281(2) 0.0307(9) Uani 1 1 d . . .
C41 C 0.56536(17) 0.5688(2) 0.5924(3) 0.0470(11) Uani 1 1 d . . .
C42 C 0.5552(2) 0.5620(3) 0.4918(3) 0.0812(18) Uani 1 1 d . . .
H42A H 0.5162 0.5491 0.4812 0.122 Uiso 1 1 calc R . .
H42B H 0.5803 0.5283 0.4676 0.122 Uiso 1 1 calc R . .
H42C H 0.5627 0.6042 0.4627 0.122 Uiso 1 1 calc R . .
C43 C 0.5369(2) 0.6296(2) 0.6272(4) 0.0649(14) Uani 1 1 d . . .
H43A H 0.5498 0.6681 0.5937 0.097 Uiso 1 1 calc R . .
H43B H 0.5463 0.6354 0.6900 0.097 Uiso 1 1 calc R . .
H43C H 0.4962 0.6251 0.6207 0.097 Uiso 1 1 calc R . .
C44 C 0.54126(19) 0.5064(2) 0.6375(3) 0.0566(12) Uani 1 1 d . . .
H44A H 0.5438 0.5111 0.7020 0.085 Uiso 1 1 calc R . .
H44B H 0.5628 0.4678 0.6187 0.085 Uiso 1 1 calc R . .
H44C H 0.5019 0.5008 0.6203 0.085 Uiso 1 1 calc R . .
C45 C 0.82776(18) 0.3568(2) 0.2927(3) 0.0390(10) Uani 1 1 d . . .
H45A H 0.8682 0.3661 0.2842 0.047 Uiso 1 1 calc R . .
H45B H 0.8079 0.3715 0.2386 0.047 Uiso 1 1 calc R . .
C46 C 0.82016(18) 0.2843(2) 0.3024(3) 0.0430(10) Uani 1 1 d . . .
H46A H 0.7810 0.2746 0.3197 0.052 Uiso 1 1 calc R . .
H46B H 0.8277 0.2624 0.2451 0.052 Uiso 1 1 calc R . .
C47 C 0.8536(3) 0.1907(2) 0.3792(4) 0.0754(16) Uani 1 1 d . . .
H47A H 0.8165 0.1795 0.4030 0.113 Uiso 1 1 calc R . .
H47B H 0.8827 0.1758 0.4205 0.113 Uiso 1 1 calc R . .
H47C H 0.8588 0.1690 0.3218 0.113 Uiso 1 1 calc R . .
C48 C 0.81902(17) 0.63380(19) 0.7148(3) 0.0351(9) Uani 1 1 d . . .
H48A H 0.8598 0.6289 0.7252 0.042 Uiso 1 1 calc R . .
H48B H 0.7994 0.6163 0.7676 0.042 Uiso 1 1 calc R . .
C49 C 0.80573(18) 0.7052(2) 0.7060(3) 0.0413(10) Uani 1 1 d . . .
H49A H 0.7658 0.7108 0.6898 0.050 Uiso 1 1 calc R . .
H49B H 0.8122 0.7277 0.7633 0.050 Uiso 1 1 calc R . .
C50 C 0.8272(3) 0.8008(2) 0.6244(4) 0.0713(16) Uani 1 1 d . . .
H50A H 0.7892 0.8043 0.6000 0.107 Uiso 1 1 calc R . .
H50B H 0.8541 0.8196 0.5822 0.107 Uiso 1 1 calc R . .
H50C H 0.8292 0.8251 0.6804 0.107 Uiso 1 1 calc R . .
C51 C 0.84832(15) 0.4341(2) 0.6350(3) 0.0383(10) Uani 1 1 d . . .
H51A H 0.8477 0.4032 0.6857 0.046 Uiso 1 1 calc R . .
H51B H 0.8478 0.4794 0.6591 0.046 Uiso 1 1 calc R . .
C52 C 0.90179(16) 0.42423(18) 0.5837(3) 0.0348(9) Uani 1 1 d . . .
C53 C 0.94799(15) 0.41184(19) 0.4399(3) 0.0366(9) Uani 1 1 d . . .
H53A H 0.9751 0.4440 0.4642 0.044 Uiso 1 1 calc R . .
H53B H 0.9361 0.4281 0.3809 0.044 Uiso 1 1 calc R . .
C54 C 0.97792(17) 0.3466(2) 0.4275(3) 0.0431(10) Uani 1 1 d . . .
H54A H 1.0063 0.3515 0.3800 0.052 Uiso 1 1 calc R . .
H54B H 0.9503 0.3133 0.4075 0.052 Uiso 1 1 calc R . .
C55 C 1.00679(17) 0.3213(2) 0.5105(3) 0.0409(10) Uani 1 1 d . . .
H55A H 0.9781 0.3140 0.5569 0.049 Uiso 1 1 calc R . .
H55B H 1.0243 0.2782 0.4971 0.049 Uiso 1 1 calc R . .
C56 C 1.10484(17) 0.36369(19) 0.5233(3) 0.0365(10) Uani 1 1 d . . .
C57 C 1.19967(17) 0.3959(2) 0.5710(3) 0.0472(11) Uani 1 1 d . . .
H57A H 1.2106 0.3573 0.5349 0.057 Uiso 1 1 calc R . .
H57B H 1.2149 0.3891 0.6314 0.057 Uiso 1 1 calc R . .
C58 C 0.84672(15) 0.5538(2) 0.3699(3) 0.0324(9) Uani 1 1 d . . .
H58A H 0.8446 0.5824 0.3170 0.039 Uiso 1 1 calc R . .
H58B H 0.8499 0.5077 0.3491 0.039 Uiso 1 1 calc R . .
C59 C 0.89924(16) 0.57122(18) 0.4221(2) 0.0297(9) Uani 1 1 d . . .
C60 C 0.94263(15) 0.59300(19) 0.5645(3) 0.0346(9) Uani 1 1 d . . .
H60A H 0.9725 0.5637 0.5419 0.042 Uiso 1 1 calc R . .
H60B H 0.9318 0.5768 0.6240 0.042 Uiso 1 1 calc R . .
C61 C 0.96662(16) 0.6608(2) 0.5746(3) 0.0409(10) Uani 1 1 d . . .
H61A H 0.9944 0.6602 0.6233 0.049 Uiso 1 1 calc R . .
H61B H 0.9361 0.6911 0.5922 0.049 Uiso 1 1 calc R . .
C62 C 0.99463(17) 0.68793(19) 0.4922(3) 0.0396(10) Uani 1 1 d . . .
H62A H 0.9663 0.6911 0.4444 0.048 Uiso 1 1 calc R . .
H62B H 1.0081 0.7330 0.5050 0.048 Uiso 1 1 calc R . .
C63 C 1.09509(17) 0.65679(19) 0.4860(3) 0.0366(10) Uani 1 1 d . . .
C64 C 1.19348(17) 0.6289(2) 0.4471(4) 0.0536(12) Uani 1 1 d . . .
H64A H 1.2011 0.6641 0.4908 0.064 Uiso 1 1 calc R . .
H64B H 1.2094 0.6432 0.3897 0.064 Uiso 1 1 calc R . .
C65 C 1.22366(17) 0.5682(2) 0.4761(3) 0.0354(10) Uani 1 1 d . . .
C66 C 1.28228(18) 0.5687(2) 0.4723(3) 0.0448(11) Uani 1 1 d . . .
H66 H 1.3014 0.6074 0.4540 0.054 Uiso 1 1 calc R . .
C67 C 1.31264(17) 0.5129(3) 0.4951(3) 0.0487(11) Uani 1 1 d . . .
H67 H 1.3524 0.5130 0.4915 0.058 Uiso 1 1 calc R . .
C68 C 1.28482(17) 0.4575(2) 0.5231(3) 0.0438(11) Uani 1 1 d . . .
H68 H 1.3056 0.4189 0.5368 0.053 Uiso 1 1 calc R . .
C69 C 1.22713(17) 0.4567(2) 0.5316(3) 0.0384(10) Uani 1 1 d . . .
C70 C 1.19690(16) 0.5122(2) 0.5074(3) 0.0372(9) Uani 1 1 d . . .
H70 H 1.1572 0.5118 0.5124 0.045 Uiso 1 1 calc R . .
N1 N 0.89844(13) 0.41019(16) 0.4985(2) 0.0355(8) Uani 1 1 d . . .
H1 H 0.8657 0.3995 0.4759 0.043 Uiso 1 1 calc R . .
N2 N 1.05009(13) 0.36576(16) 0.5456(2) 0.0366(8) Uani 1 1 d . . .
H2 H 1.0395 0.3959 0.5839 0.044 Uiso 1 1 calc R . .
N3 N 1.13903(13) 0.39785(15) 0.5766(2) 0.0393(8) Uani 1 1 d . . .
H3A H 1.1238 0.4230 0.6175 0.047 Uiso 1 1 calc R . .
N4 N 0.89392(13) 0.58705(15) 0.5059(2) 0.0323(7) Uani 1 1 d . . .
H4 H 0.8602 0.5943 0.5275 0.039 Uiso 1 1 calc R . .
N5 N 1.04181(14) 0.64856(15) 0.4602(2) 0.0358(8) Uani 1 1 d . . .
H5A H 1.0347 0.6173 0.4214 0.043 Uiso 1 1 calc R . .
N6 N 1.13305(14) 0.62277(16) 0.4370(2) 0.0417(8) Uani 1 1 d . . .
H6 H 1.1203 0.5954 0.3966 0.050 Uiso 1 1 calc R . .
O1 O 0.80769(10) 0.39532(12) 0.36718(16) 0.0322(6) Uani 1 1 d . . .
O2 O 0.85751(12) 0.25986(13) 0.36816(19) 0.0468(7) Uani 1 1 d . . .
O3 O 0.80353(10) 0.59435(12) 0.63853(16) 0.0310(6) Uani 1 1 d . . .
O4 O 0.84038(12) 0.73339(13) 0.63963(19) 0.0462(7) Uani 1 1 d . . .
O5 O 0.79912(10) 0.42419(12) 0.58288(16) 0.0329(6) Uani 1 1 d . . .
O6 O 0.94677(10) 0.43304(13) 0.62464(18) 0.0378(6) Uani 1 1 d . . .
O7 O 0.79616(9) 0.56058(12) 0.41968(16) 0.0309(6) Uani 1 1 d . . .
O8 O 0.94446(11) 0.56720(13) 0.38216(17) 0.0361(6) Uani 1 1 d . . .
S1 S 1.12851(5) 0.32203(6) 0.43485(8) 0.0503(3) Uani 1 1 d . . .
S2 S 1.11339(5) 0.70535(6) 0.57148(8) 0.0511(3) Uani 1 1 d . . .

loop_
_atom_site_aniso_label
_atom_site_aniso_U_11
_atom_site_aniso_U_22
_atom_site_aniso_U_33
_atom_site_aniso_U_23
_atom_site_aniso_U_13
_atom_site_aniso_U_12
C71 0.066(3) 0.059(3) 0.037(3) -0.001(2) -0.004(2) -0.001(3)
C72 0.066(3) 0.047(3) 0.038(3) -0.004(2) 0.003(2) 0.006(2)
O9 0.0497(18) 0.0526(19) 0.0299(16) 0.0003(13) -0.0025(15) 0.0014(15)
O10 0.057(2) 0.063(2) 0.0309(16) -0.0008(14) -0.0004(16) 0.0062(16)
C1 0.026(2) 0.036(2) 0.027(2) 0.0068(17) -0.0019(17) 0.0004(17)
C2 0.027(2) 0.033(2) 0.028(2) 0.0052(16) -0.0046(17) 0.0021(16)
C3 0.033(2) 0.030(2) 0.033(2) 0.0019(16) -0.0057(18) 0.0001(17)
C4 0.029(2) 0.036(2) 0.031(2) 0.0072(17) -0.0042(17) -0.0043(18)
C5 0.037(2) 0.041(3) 0.027(2) 0.0020(17) 0.0041(17) -0.0028(19)
C6 0.032(2) 0.037(2) 0.029(2) 0.0031(17) -0.0024(18) -0.0045(18)
C7 0.034(2) 0.035(3) 0.050(3) 0.002(2) 0.0099(19) -0.0032(19)
C8 0.074(9) 0.118(12) 0.018(6) -0.007(6) 0.007(5) -0.063(9)
C9 0.047(6) 0.070(7) 0.045(6) 0.042(5) -0.004(5) -0.015(5)
C8' 0.038(7) 0.139(14) 0.049(8) 0.003(7) -0.005(5) -0.051(8)
C9' 0.052(6) 0.069(8) 0.068(7) 0.036(6) 0.018(6) 0.002(5)
C10 0.088(4) 0.087(5) 0.103(5) -0.022(4) 0.058(4) -0.043(4)
C11 0.039(2) 0.033(2) 0.030(2) -0.0003(17) -0.0013(18) -0.0010(18)
C12 0.034(2) 0.029(2) 0.032(2) -0.0047(17) -0.0055(19) -0.0020(17)
C13 0.032(2) 0.036(2) 0.024(2) -0.0024(16) -0.0051(18) -0.0015(17)
C14 0.036(2) 0.035(2) 0.022(2) -0.0033(16) -0.0026(17) 0.0018(18)
C15 0.047(3) 0.034(2) 0.031(2) -0.0002(17) -0.0087(18) 0.004(2)
C16 0.039(2) 0.040(2) 0.040(2) -0.0071(19) -0.008(2) 0.0044(19)
C17 0.039(2) 0.037(2) 0.036(2) 0.0052(18) -0.002(2) -0.0045(18)
C18 0.042(2) 0.049(3) 0.045(2) 0.000(2) -0.004(2) 0.008(2)
C19 0.048(3) 0.054(3) 0.065(3) 0.007(2) 0.002(2) 0.002(2)
C20 0.052(3) 0.053(3) 0.068(3) 0.002(2) -0.023(2) -0.006(2)
C21 0.045(3) 0.054(3) 0.062(3) 0.001(2) -0.009(2) 0.009(2)
C22 0.039(2) 0.042(3) 0.022(2) 0.0004(16) -0.0034(18) 0.0093(19)
C23 0.028(2) 0.038(2) 0.024(2) 0.0051(16) 0.0043(17) 0.0038(18)
C24 0.030(2) 0.040(2) 0.028(2) 0.0046(17) 0.0028(17) -0.0014(18)
C25 0.029(2) 0.037(2) 0.033(2) 0.0026(17) -0.0006(17) 0.0009(17)
C26 0.035(2) 0.032(2) 0.032(2) 0.0042(16) 0.0057(18) 0.0023(18)
C27 0.029(2) 0.025(2) 0.032(2) 0.0019(15) 0.0026(17) -0.0030(16)
C28 0.028(2) 0.032(2) 0.025(2) 0.0089(16) 0.0006(17) 0.0031(16)
C29 0.033(2) 0.043(3) 0.038(2) 0.0015(18) -0.0037(18) 0.0053(19)
C30 0.147(6) 0.182(8) 0.099(5) -0.074(5) -0.072(5) 0.142(6)
C31 0.061(4) 0.192(8) 0.131(6) 0.113(6) 0.009(4) 0.043(5)
C32 0.088(5) 0.090(5) 0.168(7) -0.016(5) -0.086(5) 0.026(4)
C33 0.030(2) 0.031(2) 0.032(2) 0.0011(17) -0.0007(17) 0.0003(17)
C34 0.035(2) 0.037(3) 0.030(2) 0.0006(17) 0.0039(17) -0.0078(18)
C35 0.030(2) 0.032(2) 0.0237(19) -0.0022(16) 0.0024(17) -0.0010(16)
C36 0.037(2) 0.039(2) 0.033(2) -0.0060(18) 0.0046(18) 0.0014(18)
C37 0.030(2) 0.043(2) 0.036(2) -0.0013(18) 0.0082(17) -0.0040(19)
C38 0.040(3) 0.042(3) 0.035(2) -0.0007(17) 0.0073(19) -0.004(2)
C39 0.039(3) 0.031(2) 0.028(2) 0.0003(16) 0.0060(18) -0.0044(18)
C40 0.031(2) 0.034(2) 0.027(2) -0.0075(17) 0.0014(17) 0.0017(17)
C41 0.038(2) 0.056(3) 0.048(3) 0.008(2) 0.005(2) 0.000(2)
C42 0.054(3) 0.129(5) 0.060(3) 0.010(3) -0.011(3) -0.034(3)
C43 0.042(3) 0.054(3) 0.099(4) 0.023(3) 0.021(3) 0.002(2)
C44 0.037(3) 0.056(3) 0.077(3) -0.001(3) 0.006(2) -0.011(2)
C45 0.048(3) 0.044(3) 0.025(2) -0.0064(17) 0.0017(19) 0.007(2)
C46 0.047(3) 0.047(3) 0.035(2) -0.0064(19) -0.004(2) 0.003(2)
C47 0.105(5) 0.045(3) 0.076(4) 0.009(3) 0.005(3) 0.012(3)
C48 0.037(2) 0.042(3) 0.027(2) -0.0048(17) -0.0011(18) -0.0062(19)
C49 0.043(2) 0.046(3) 0.035(2) -0.016(2) -0.0024(19) 0.003(2)
C50 0.109(4) 0.032(3) 0.073(4) 0.001(2) -0.031(3) -0.004(3)
C51 0.032(2) 0.050(3) 0.033(2) 0.0005(18) -0.001(2) -0.0060(19)
C52 0.037(2) 0.035(2) 0.033(2) 0.0053(17) -0.004(2) -0.0029(18)
C53 0.028(2) 0.046(3) 0.035(2) 0.0036(19) 0.0035(18) 0.0059(18)
C54 0.037(2) 0.047(3) 0.045(3) -0.008(2) 0.001(2) -0.0003(19)
C55 0.045(3) 0.033(2) 0.045(3) 0.0001(19) -0.004(2) 0.0026(19)
C56 0.039(2) 0.039(2) 0.031(2) 0.0085(17) 0.002(2) 0.0106(19)
C57 0.043(3) 0.042(3) 0.056(3) 0.004(2) -0.010(2) 0.004(2)
C58 0.029(2) 0.042(2) 0.026(2) -0.0021(17) 0.0015(17) 0.0044(17)
C59 0.031(2) 0.031(2) 0.027(2) 0.0046(16) 0.0018(19) 0.0013(16)
C60 0.032(2) 0.043(2) 0.029(2) -0.0025(18) -0.0001(18) 0.0001(18)
C61 0.034(2) 0.050(3) 0.039(2) -0.010(2) -0.001(2) 0.0012(19)
C62 0.038(2) 0.033(2) 0.049(3) -0.0033(18) -0.006(2) 0.0003(18)
C63 0.044(3) 0.029(2) 0.036(2) 0.0081(17) -0.003(2) -0.0043(19)
C64 0.040(3) 0.044(3) 0.077(3) 0.007(2) 0.006(2) -0.003(2)
C65 0.037(2) 0.037(2) 0.033(2) -0.0049(17) 0.0038(18) -0.0015(19)
C66 0.041(3) 0.062(3) 0.031(2) -0.0058(19) 0.0020(19) -0.012(2)
C67 0.029(2) 0.078(3) 0.039(2) -0.003(2) 0.002(2) 0.005(2)
C68 0.038(3) 0.055(3) 0.038(2) 0.000(2) -0.008(2) 0.010(2)
C69 0.039(2) 0.049(3) 0.027(2) -0.0067(18) -0.0039(18) -0.002(2)
C70 0.031(2) 0.043(2) 0.038(2) -0.0019(18) 0.0011(19) -0.0012(19)
N1 0.0302(18) 0.043(2) 0.033(2) 0.0041(15) -0.0036(15) 0.0004(15)
N2 0.040(2) 0.0347(19) 0.035(2) -0.0003(14) -0.0018(15) 0.0049(15)
N3 0.043(2) 0.0344(19) 0.041(2) -0.0014(15) -0.0012(17) -0.0033(15)
N4 0.0282(17) 0.0403(19) 0.0284(19) -0.0007(14) -0.0020(14) -0.0001(15)
N5 0.043(2) 0.0307(19) 0.0341(19) 0.0003(13) -0.0013(15) -0.0016(16)
N6 0.0395(19) 0.038(2) 0.048(2) -0.0045(17) -0.0003(17) 0.0008(16)
O1 0.0304(15) 0.0381(16) 0.0281(14) -0.0025(11) -0.0014(12) 0.0014(12)
O2 0.0529(18) 0.0398(18) 0.0477(18) 0.0023(13) -0.0053(15) 0.0039(14)
O3 0.0300(15) 0.0343(15) 0.0287(14) -0.0012(11) -0.0008(12) -0.0005(11)
O4 0.064(2) 0.0340(17) 0.0405(17) -0.0027(13) -0.0043(15) -0.0019(14)
O5 0.0286(14) 0.0453(16) 0.0247(14) 0.0058(11) -0.0028(12) -0.0054(12)
O6 0.0269(15) 0.0489(17) 0.0376(16) -0.0010(12) -0.0103(13) 0.0008(12)
O7 0.0220(13) 0.0398(15) 0.0310(15) 0.0055(11) 0.0013(12) 0.0049(11)
O8 0.0322(16) 0.0439(17) 0.0322(15) -0.0012(12) -0.0010(13) 0.0050(12)
S1 0.0535(7) 0.0537(7) 0.0436(6) -0.0084(5) -0.0011(6) 0.0150(6)
S2 0.0527(7) 0.0480(7) 0.0524(7) -0.0090(5) -0.0087(6) -0.0105(5)

loop_
_atom_type_symbol
_atom_type_description
_atom_type_scat_dispersion_real
_atom_type_scat_dispersion_imag
_atom_type_scat_source
C C 0.0033 0.0016 'International Tables Vol C Tables 4.2.6.8 and 6.1.1.4'
H H 0.0000 0.0000 'International Tables Vol C Tables 4.2.6.8 and 6.1.1.4'
N N 0.0061 0.0033 'International Tables Vol C Tables 4.2.6.8 and 6.1.1.4'
O O 0.0106 0.0060 'International Tables Vol C Tables 4.2.6.8 and 6.1.1.4'
S S 0.1246 0.1234 'International Tables Vol C Tables 4.2.6.8 and 6.1.1.4'

loop_
_geom_angle_atom_site_label_1
_geom_angle_atom_site_label_2
_geom_angle_atom_site_label_3
_geom_angle
O9 C71 H71A 109.5
O9 C71 H71B 109.5
H71A C71 H71B 109.5
O9 C71 H71C 109.5
H71A C71 H71C 109.5
H71B C71 H71C 109.5
O10 C72 H72A 109.5
O10 C72 H72B 109.5
H72A C72 H72B 109.5
O10 C72 H72C 109.5
H72A C72 H72C 109.5
H72B C72 H72C 109.5
C71 O9 H9 109.5
C72 O10 H10 109.5
C6 C1 C2 122.2(3)
C6 C1 O5 121.8(3)
C2 C1 O5 116.0(3)
C3 C2 C1 117.5(4)
C3 C2 C11 120.1(3)
C1 C2 C11 122.1(3)
C4 C3 C2 122.7(4)
C4 C3 H3 118.7
C2 C3 H3 118.7
C3 C4 C5 117.1(3)
C3 C4 C7 121.3(3)
C5 C4 C7 121.6(3)
C4 C5 C6 122.8(4)
C4 C5 H5 118.6
C6 C5 H5 118.6
C1 C6 C5 117.5(3)
C1 C6 C34 123.4(3)
C5 C6 C34 118.6(3)
C8 C7 C9' 69.1(9)
C8 C7 C10 115.8(7)
C9' C7 C10 127.2(6)
C8 C7 C4 119.2(5)
C9' C7 C4 107.8(5)
C10 C7 C4 112.0(4)
C8 C7 C9 108.0(8)
C9' C7 C9 44.8(6)
C10 C7 C9 90.4(6)
C4 C7 C9 106.8(4)
C8 C7 C8' 34.8(8)
C9' C7 C8' 103.5(8)
C10 C7 C8' 99.2(7)
C4 C7 C8' 103.9(5)
C9 C7 C8' 141.4(7)
C7 C8 H8A 109.4
C7 C8 H8B 109.5
C7 C8 H8C 109.5
C7 C9 H9A 109.5
C7 C9 H9B 109.5
C7 C9 H9C 109.5
C7 C8' H8'1 109.5
C7 C8' H8'2 109.5
H8'1 C8' H8'2 109.5
C7 C8' H8'3 109.5
H8'1 C8' H8'3 109.5
H8'2 C8' H8'3 109.5
C7 C9' H9'1 109.5
C7 C9' H9'2 109.5
H9'1 C9' H9'2 109.5
C7 C9' H9'3 109.5
H9'1 C9' H9'3 109.5
H9'2 C9' H9'3 109.5
C7 C10 H10A 109.5
C7 C10 H10B 109.5
H10A C10 H10B 109.5
C7 C10 H10C 109.5
H10A C10 H10C 109.5
H10B C10 H10C 109.5
C2 C11 C12 109.0(3)
C2 C11 H11A 109.9
C12 C11 H11A 109.9
C2 C11 H11B 109.9
C12 C11 H11B 109.9
H11A C11 H11B 108.3
C17 C12 C13 117.8(3)
C17 C12 C11 118.3(3)
C13 C12 C11 123.8(3)
C14 C13 C12 120.9(3)
C14 C13 O1 120.0(3)
C12 C13 O1 119.1(3)
C13 C14 C15 118.5(4)
C13 C14 C22 122.8(4)
C15 C14 C22 118.6(3)
C16 C15 C14 122.1(4)
C16 C15 H15 119.0
C14 C15 H15 119.0
C15 C16 C17 117.2(4)
C15 C16 C18 122.9(4)
C17 C16 C18 119.9(4)
C16 C17 C12 123.1(4)
C16 C17 H17 118.5
C12 C17 H17 118.5
C19 C18 C21 108.9(3)
C19 C18 C16 111.4(3)
C21 C18 C16 111.5(4)
C19 C18 C20 109.1(4)
C21 C18 C20 107.8(4)
C16 C18 C20 108.0(3)
C18 C19 H19A 109.5
C18 C19 H19B 109.5
H19A C19 H19B 109.5
C18 C19 H19C 109.5
H19A C19 H19C 109.5
H19B C19 H19C 109.5
C18 C20 H20A 109.5
C18 C20 H20B 109.5
H20A C20 H20B 109.5
C18 C20 H20C 109.5
H20A C20 H20C 109.5
H20B C20 H20C 109.5
C18 C21 H21A 109.5
C18 C21 H21B 109.5
H21A C21 H21B 109.5
C18 C21 H21C 109.5
H21A C21 H21C 109.5
H21B C21 H21C 109.5
C14 C22 C23 111.6(3)
C14 C22 H22A 109.3
C23 C22 H22A 109.3
C14 C22 H22B 109.3
C23 C22 H22B 109.3
H22A C22 H22B 108.0
C28 C23 C24 116.9(3)
C28 C23 C22 123.9(3)
C24 C23 C22 118.9(3)
C25 C24 C23 123.2(4)
C25 C24 H24 118.4
C23 C24 H24 118.4
C26 C25 C24 117.0(4)
C26 C25 C29 122.3(4)
C24 C25 C29 120.8(4)
C25 C26 C27 123.0(4)
C25 C26 H26 118.5
C27 C26 H26 118.5
C26 C27 C28 118.5(3)
C26 C27 C33 121.2(3)
C28 C27 C33 119.8(3)
O7 C28 C27 117.7(3)
O7 C28 C23 121.0(3)
C27 C28 C23 121.2(3)
C30 C29 C32 110.0(5)
C30 C29 C31 109.6(6)
C32 C29 C31 105.5(6)
C30 C29 C25 112.6(4)
C32 C29 C25 111.6(4)
C31 C29 C25 107.3(3)
C29 C30 H30A 109.5
C29 C30 H30B 109.5
H30A C30 H30B 109.5
C29 C30 H30C 109.5
H30A C30 H30C 109.5
H30B C30 H30C 109.5
C29 C31 H31A 109.5
C29 C31 H31B 109.5
H31A C31 H31B 109.5
C29 C31 H31C 109.5
H31A C31 H31C 109.5
H31B C31 H31C 109.5
C29 C32 H32A 109.5
C29 C32 H32B 109.5
H32A C32 H32B 109.5
C29 C32 H32C 109.5
H32A C32 H32C 109.5
H32B C32 H32C 109.5
C35 C33 C27 108.5(3)
C35 C33 H33A 110.0
C27 C33 H33A 110.0
C35 C33 H33B 110.0
C27 C33 H33B 110.0
H33A C33 H33B 108.4
C39 C34 C6 109.3(3)
C39 C34 H34A 109.8
C6 C34 H34A 109.8
C39 C34 H34B 109.8
C6 C34 H34B 109.8
H34A C34 H34B 108.3
C36 C35 C40 117.7(3)
C36 C35 C33 117.7(3)
C40 C35 C33 124.2(3)
C37 C36 C35 122.7(4)
C37 C36 H36 118.6
C35 C36 H36 118.6
C38 C37 C36 117.4(4)
C38 C37 C41 123.4(4)
C36 C37 C41 119.2(4)
C37 C38 C39 123.0(4)
C37 C38 H38 118.5
C39 C38 H38 118.5
C38 C39 C40 117.3(4)
C38 C39 C34 118.9(3)
C40 C39 C34 123.7(4)
C35 C40 C39 121.8(3)
C35 C40 O3 118.8(3)
C39 C40 O3 119.4(3)
C43 C41 C42 110.3(4)
C43 C41 C37 108.7(4)
C42 C41 C37 108.4(4)
C43 C41 C44 110.6(4)
C42 C41 C44 107.5(4)
C37 C41 C44 111.4(3)
C41 C42 H42A 109.5
C41 C42 H42B 109.5
H42A C42 H42B 109.5
C41 C42 H42C 109.5
H42A C42 H42C 109.5
H42B C42 H42C 109.5
C41 C43 H43A 109.5
C41 C43 H43B 109.5
H43A C43 H43B 109.5
C41 C43 H43C 109.5
H43A C43 H43C 109.5
H43B C43 H43C 109.5
C41 C44 H44A 109.5
C41 C44 H44B 109.5
H44A C44 H44B 109.5
C41 C44 H44C 109.5
H44A C44 H44C 109.5
H44B C44 H44C 109.5
O1 C45 C46 114.6(3)
O1 C45 H45A 108.6
C46 C45 H45A 108.6
O1 C45 H45B 108.6
C46 C45 H45B 108.6
H45A C45 H45B 107.6
O2 C46 C45 109.7(3)
O2 C46 H46A 109.7
C45 C46 H46A 109.7
O2 C46 H46B 109.7
C45 C46 H46B 109.7
H46A C46 H46B 108.2
O2 C47 H47A 109.5
O2 C47 H47B 109.5
H47A C47 H47B 109.5
O2 C47 H47C 109.5
H47A C47 H47C 109.5
H47B C47 H47C 109.5
O3 C48 C49 114.4(3)
O3 C48 H48A 108.7
C49 C48 H48A 108.7
O3 C48 H48B 108.7
C49 C48 H48B 108.7
H48A C48 H48B 107.6
O4 C49 C48 109.4(3)
O4 C49 H49A 109.8
C48 C49 H49A 109.8
O4 C49 H49B 109.8
C48 C49 H49B 109.8
H49A C49 H49B 108.2
O4 C50 H50A 109.5
O4 C50 H50B 109.5
H50A C50 H50B 109.5
O4 C50 H50C 109.5
H50A C50 H50C 109.5
H50B C50 H50C 109.5
O5 C51 C52 113.3(3)
O5 C51 H51A 108.9
C52 C51 H51A 108.9
O5 C51 H51B 108.9
C52 C51 H51B 108.9
H51A C51 H51B 107.7
O6 C52 N1 124.3(4)
O6 C52 C51 117.0(3)
N1 C52 C51 118.6(3)
N1 C53 C54 115.5(3)
N1 C53 H53A 108.4
C54 C53 H53A 108.4
N1 C53 H53B 108.4
C54 C53 H53B 108.4
H53A C53 H53B 107.5
C53 C54 C55 114.0(3)
C53 C54 H54A 108.7
C55 C54 H54A 108.7
C53 C54 H54B 108.7
C55 C54 H54B 108.7
H54A C54 H54B 107.6
N2 C55 C54 114.0(3)
N2 C55 H55A 108.7
C54 C55 H55A 108.7
N2 C55 H55B 108.7
C54 C55 H55B 108.7
H55A C55 H55B 107.6
N3 C56 N2 115.1(3)
N3 C56 S1 122.3(3)
N2 C56 S1 122.6(3)
N3 C57 C69 115.5(3)
N3 C57 H57A 108.4
C69 C57 H57A 108.4
N3 C57 H57B 108.4
C69 C57 H57B 108.4
H57A C57 H57B 107.5
O7 C58 C59 113.6(3)
O7 C58 H58A 108.8
C59 C58 H58A 108.8
O7 C58 H58B 108.8
C59 C58 H58B 108.8
H58A C58 H58B 107.7
O8 C59 N4 124.8(3)
O8 C59 C58 116.7(3)
N4 C59 C58 118.5(3)
N4 C60 C61 116.1(3)
N4 C60 H60A 108.3
C61 C60 H60A 108.3
N4 C60 H60B 108.3
C61 C60 H60B 108.3
H60A C60 H60B 107.4
C60 C61 C62 114.8(3)
C60 C61 H61A 108.6
C62 C61 H61A 108.6
C60 C61 H61B 108.6
C62 C61 H61B 108.6
H61A C61 H61B 107.5
N5 C62 C61 114.3(3)
N5 C62 H62A 108.7
C61 C62 H62A 108.7
N5 C62 H62B 108.7
C61 C62 H62B 108.7
H62A C62 H62B 107.6
N5 C63 N6 114.2(4)
N5 C63 S2 122.8(3)
N6 C63 S2 122.9(3)
N6 C64 C65 116.0(3)
N6 C64 H64A 108.3
C65 C64 H64A 108.3
N6 C64 H64B 108.3
C65 C64 H64B 108.3
H64A C64 H64B 107.4
C70 C65 C66 118.7(4)
C70 C65 C64 123.7(4)
C66 C65 C64 117.6(4)
C67 C66 C65 120.2(4)
C67 C66 H66 119.9
C65 C66 H66 119.9
C68 C67 C66 119.6(4)
C68 C67 H67 120.2
C66 C67 H67 120.2
C67 C68 C69 121.2(4)
C67 C68 H68 119.4
C69 C68 H68 119.4
C68 C69 C70 119.0(4)
C68 C69 C57 118.3(4)
C70 C69 C57 122.7(4)
C69 C70 C65 121.1(3)
C69 C70 H70 119.4
C65 C70 H70 119.4
C52 N1 C53 122.0(3)
C52 N1 H1 119.0
C53 N1 H1 119.0
C56 N2 C55 124.8(3)
C56 N2 H2 117.6
C55 N2 H2 117.6
C56 N3 C57 124.0(4)
C56 N3 H3A 118.0
C57 N3 H3A 118.0
C59 N4 C60 121.7(3)
C59 N4 H4 119.1
C60 N4 H4 119.1
C63 N5 C62 124.4(3)
C63 N5 H5A 117.8
C62 N5 H5A 117.8
C63 N6 C64 124.0(4)
C63 N6 H6 118.0
C64 N6 H6 118.0
C13 O1 C45 112.5(3)
C47 O2 C46 112.8(4)
C40 O3 C48 113.4(3)
C49 O4 C50 111.9(4)
C1 O5 C51 113.9(3)
C28 O7 C58 113.9(3)

loop_
_geom_bond_atom_site_label_1
_geom_bond_atom_site_label_2
_geom_bond_distance
C71 O9 1.415(5)
C71 H71A 0.9800
C71 H71B 0.9800
C71 H71C 0.9800
C72 O10 1.408(5)
C72 H72A 0.9800
C72 H72B 0.9800
C72 H72C 0.9800
O9 H9 0.8400
O10 H10 0.8400
C1 C6 1.382(5)
C1 C2 1.399(5)
C1 O5 1.407(4)
C2 C3 1.395(5)
C2 C11 1.513(5)
C3 C4 1.388(5)
C3 H3 0.9500
C4 C5 1.390(5)
C4 C7 1.545(5)
C5 C6 1.401(5)
C5 H5 0.9500
C6 C34 1.531(5)
C7 C8 1.385(12)
C7 C9' 1.450(11)
C7 C10 1.511(7)
C7 C9 1.629(9)
C7 C8' 1.680(12)
C8 H8A 0.9800
C8 H8B 0.9800
C8 H8C 0.9800
C9 H9A 0.9800
C9 H9B 0.9800
C9 H9C 0.9800
C8' H8'1 0.9800
C8' H8'2 0.9800
C8' H8'3 0.9800
C9' H9'1 0.9800
C9' H9'2 0.9800
C9' H9'3 0.9800
C10 H10A 0.9800
C10 H10B 0.9800
C10 H10C 0.9800
C11 C12 1.517(5)
C11 H11A 0.9900
C11 H11B 0.9900
C12 C17 1.394(5)
C12 C13 1.399(5)
C13 C14 1.397(5)
C13 O1 1.403(4)
C14 C15 1.402(6)
C14 C22 1.518(5)
C15 C16 1.387(6)
C15 H15 0.9500
C16 C17 1.390(5)
C16 C18 1.539(6)
C17 H17 0.9500
C18 C19 1.525(6)
C18 C21 1.537(6)
C18 C20 1.554(6)
C19 H19A 0.9800
C19 H19B 0.9800
C19 H19C 0.9800
C20 H20A 0.9800
C20 H20B 0.9800
C20 H20C 0.9800
C21 H21A 0.9800
C21 H21B 0.9800
C21 H21C 0.9800
C22 C23 1.519(5)
C22 H22A 0.9900
C22 H22B 0.9900
C23 C28 1.403(5)
C23 C24 1.411(5)
C24 C25 1.387(5)
C24 H24 0.9500
C25 C26 1.377(6)
C25 C29 1.549(6)
C26 C27 1.392(5)
C26 H26 0.9500
C27 C28 1.392(5)
C27 C33 1.523(5)
C28 O7 1.392(4)
C29 C30 1.473(7)
C29 C32 1.501(7)
C29 C31 1.537(7)
C30 H30A 0.9800
C30 H30B 0.9800
C30 H30C 0.9800
C31 H31A 0.9800
C31 H31B 0.9800
C31 H31C 0.9800
C32 H32A 0.9800
C32 H32B 0.9800
C32 H32C 0.9800
C33 C35 1.515(5)
C33 H33A 0.9900
C33 H33B 0.9900
C34 C39 1.512(5)
C34 H34A 0.9900
C34 H34B 0.9900
C35 C36 1.392(5)
C35 C40 1.395(5)
C36 C37 1.389(5)
C36 H36 0.9500
C37 C38 1.382(6)
C37 C41 1.546(6)
C38 C39 1.398(6)
C38 H38 0.9500
C39 C40 1.400(5)
C40 O3 1.409(4)
C41 C43 1.505(6)
C41 C42 1.543(7)
C41 C44 1.549(6)
C42 H42A 0.9800
C42 H42B 0.9800
C42 H42C 0.9800
C43 H43A 0.9800
C43 H43B 0.9800
C43 H43C 0.9800
C44 H44A 0.9800
C44 H44B 0.9800
C44 H44C 0.9800
C45 O1 1.450(4)
C45 C46 1.492(6)
C45 H45A 0.9900
C45 H45B 0.9900
C46 O2 1.423(5)
C46 H46A 0.9900
C46 H46B 0.9900
C47 O2 1.419(5)
C47 H47A 0.9800
C47 H47B 0.9800
C47 H47C 0.9800
C48 O3 1.451(4)
C48 C49 1.491(5)
C48 H48A 0.9900
C48 H48B 0.9900
C49 O4 1.419(5)
C49 H49A 0.9900
C49 H49B 0.9900
C50 O4 1.425(5)
C50 H50A 0.9800
C50 H50B 0.9800
C50 H50C 0.9800
C51 O5 1.427(4)
C51 C52 1.505(5)
C51 H51A 0.9900
C51 H51B 0.9900
C52 O6 1.251(4)
C52 N1 1.320(5)
C53 N1 1.477(5)
C53 C54 1.518(5)
C53 H53A 0.9900
C53 H53B 0.9900
C54 C55 1.519(6)
C54 H54A 0.9900
C54 H54B 0.9900
C55 N2 1.471(5)
C55 H55A 0.9900
C55 H55B 0.9900
C56 N3 1.339(5)
C56 N2 1.349(5)
C56 S1 1.679(4)
C57 N3 1.449(5)
C57 C69 1.520(6)
C57 H57A 0.9900
C57 H57B 0.9900
C58 O7 1.427(4)
C58 C59 1.521(5)
C58 H58A 0.9900
C58 H58B 0.9900
C59 O8 1.238(4)
C59 N4 1.311(5)
C60 N4 1.465(5)
C60 C61 1.500(5)
C60 H60A 0.9900
C60 H60B 0.9900
C61 C62 1.515(6)
C61 H61A 0.9900
C61 H61B 0.9900
C62 N5 1.462(5)
C62 H62A 0.9900
C62 H62B 0.9900
C63 N5 1.340(5)
C63 N6 1.358(5)
C63 S2 1.682(4)
C64 N6 1.455(5)
C64 C65 1.493(6)
C64 H64A 0.9900
C64 H64B 0.9900
C65 C70 1.388(5)
C65 C66 1.399(6)
C66 C67 1.390(6)
C66 H66 0.9500
C67 C68 1.373(6)
C67 H67 0.9500
C68 C69 1.382(6)
C68 H68 0.9500
C69 C70 1.386(6)
C70 H70 0.9500
N1 H1 0.8800
N2 H2 0.8800
N3 H3A 0.8800
N4 H4 0.8800
N5 H5A 0.8800
N6 H6 0.8800
